data_7048982
loop_
_publ_author_name
'Sha, Fanrui'
'Mitchell, Benjamin S.'
'Ye, Christopher Z.'
'Abelson, Chase S.'
'Reinheimer, Eric W.'
'LeMagueres, Pierre'
'Ferrara, Joseph D.'
'Takase, Michael K.'
'Johnson, Adam R.'

_publ_section_title
;
 Catalytic intramolecular hydroamination of aminoallenes using titanium
 complexes of chiral, tridentate, dianionic imine-diol ligands.
;
_journal_issue 26
_journal_name_full 'Dalton transactions (Cambridge, England : 2003)'
_journal_page_first 9603
_journal_page_last 9616
_journal_paper_doi 10.1039/c8dt05156a
_journal_volume 48
_journal_year 2019
_chemical_absolute_configuration ad
_chemical_formula_moiety 'C36 H41 N O2'
_chemical_formula_sum 'C36 H41 N O2'
_chemical_formula_weight 519.70
_space_group_crystal_system orthorhombic
_space_group_IT_number 19
_space_group_name_Hall 'P 2ac 2ab'
_space_group_name_H-M_alt 'P 21 21 21'
_symmetry_space_group_name_Hall 'P 2ac 2ab'
_symmetry_space_group_name_H-M 'P 21 21 21'
_atom_sites_solution_hydrogens mixed
_atom_sites_solution_primary dual
_audit_creation_date 2017-12-27
_audit_creation_method
;
Olex2 1.2
(compiled 2017.08.10 svn.r3458 for OlexSys, GUI svn.r5375)
;
_audit_update_record
;
2018-08-28 deposited with the CCDC.
2019-02-12 downloaded from the CCDC.
;
_cell_angle_alpha 90
_cell_angle_beta 90
_cell_angle_gamma 90
_cell_formula_units_Z 4
_cell_length_a 9.77210(10)
_cell_length_b 11.08970(10)
_cell_length_c 27.2621(2)
_cell_measurement_reflns_used 24422
_cell_measurement_temperature 100.00(10)
_cell_measurement_theta_max 77.0940
_cell_measurement_theta_min 4.2770
_cell_volume 2954.38(5)
_computing_cell_refinement 'CrysAlisPro 1.171.39.38b (Rigaku OD, 2017)'
_computing_data_collection 'CrysAlisPro 1.171.39.38b (Rigaku OD, 2017)'
_computing_data_reduction 'CrysAlisPro 1.171.39.38b (Rigaku OD, 2017)'
_computing_molecular_graphics 'Olex2 (Dolomanov et al., 2009)'
_computing_publication_material 'Olex2 (Dolomanov et al., 2009)'
_computing_structure_refinement 'ShelXL (Sheldrick, 2015)'
_computing_structure_solution 'ShelXT (Sheldrick, 2015)'
_diffrn_ambient_environment N~2~
_diffrn_ambient_temperature 100.00(10)
_diffrn_detector HyPix-6000HE
_diffrn_detector_type HyPix
_diffrn_measured_fraction_theta_full 0.999
_diffrn_measured_fraction_theta_max 0.999
_diffrn_measurement_details
;
List of Runs (angles in degrees, time in seconds):

  # Type    Start    End  Width  t~exp~   \w     \q     \k     \f   Frames
#--------------------------------------------------------------------------
  1  \w    -58.00 -10.00   0.50    1.20    --  -84.25  19.00 -60.00   96
  2  \w    -71.00  23.00   0.50    0.30    --  -49.03  77.00 120.00  188
  3  \w    -59.00  23.00   0.50    0.30    --  -49.03  37.00  30.00  164
  4  \w     35.00 120.00   0.50    0.30    --   49.03  57.00-120.00  170
  5  \w    102.00 177.00   0.50    1.20    --  105.75 105.00 -78.00  150
  6  \w     34.00 110.00   0.50    1.20    --  105.75 -99.00   0.00  152
  7  \w     34.00 110.00   0.50    1.20    --  105.75 -99.00  60.00  152
  8  \w     33.00  65.00   0.50    1.20    --  105.75 -37.00   0.00   64
  9  \w     33.00  65.00   0.50    1.20    --  105.75 -37.00  30.00   64
 10  \w     34.00 110.00   0.50    1.20    --  105.75 -99.00 -30.00  152
 11  \w     34.00 128.00   0.50    1.20    --  105.75 -77.00-180.00  188
 12  \w     34.00 120.00   0.50    1.20    --  105.75 -57.00-180.00  172
 13  \w     33.00  65.00   0.50    1.20    --  105.75 -37.00-150.00   64
 14  \w   -120.00 -27.00   0.50    0.30    --  -49.03 -77.00  30.00  186
 15  \w   -157.00 -73.00   0.50    1.20    --  -84.25 -37.00-150.00  168
 16  \w   -159.00 -73.00   0.50    1.20    --  -84.25 -19.00 -60.00  172
 17  \w   -159.00 -73.00   0.50    1.20    --  -84.25 -19.00 120.00  172
 18  \w   -156.00-131.00   0.50    1.20    --  -84.25 -57.00  60.00   50
;
_diffrn_measurement_device 'four-circle diffractometer'
_diffrn_measurement_device_type 'XtaLAB Synergy, Dualflex, HyPix'
_diffrn_measurement_method '\w scans'
_diffrn_orient_matrix_type 'CrysAlisPro convention (1999,Acta A55,543-557)'
_diffrn_orient_matrix_UB_11 -0.0939219000
_diffrn_orient_matrix_UB_12 0.0827243000
_diffrn_orient_matrix_UB_13 -0.0304564000
_diffrn_orient_matrix_UB_21 -0.1198749000
_diffrn_orient_matrix_UB_22 -0.0880356000
_diffrn_orient_matrix_UB_23 0.0079923000
_diffrn_orient_matrix_UB_31 -0.0406949000
_diffrn_orient_matrix_UB_32 0.0686696000
_diffrn_orient_matrix_UB_33 0.0469131000
_diffrn_radiation_monochromator mirror
_diffrn_radiation_probe x-ray
_diffrn_radiation_type CuK\a
_diffrn_radiation_wavelength 1.54184
_diffrn_reflns_av_R_equivalents 0.0294
_diffrn_reflns_av_unetI/netI 0.0189
_diffrn_reflns_Laue_measured_fraction_full 0.999
_diffrn_reflns_Laue_measured_fraction_max 0.999
_diffrn_reflns_limit_h_max 11
_diffrn_reflns_limit_h_min -11
_diffrn_reflns_limit_k_max 13
_diffrn_reflns_limit_k_min -12
_diffrn_reflns_limit_l_max 32
_diffrn_reflns_limit_l_min -28
_diffrn_reflns_number 27404
_diffrn_reflns_point_group_measured_fraction_full 0.999
_diffrn_reflns_point_group_measured_fraction_max 0.999
_diffrn_reflns_theta_full 67.072
_diffrn_reflns_theta_max 67.072
_diffrn_reflns_theta_min 4.304
_diffrn_source 'micro-focus sealed X-ray tube'
_diffrn_source_type 'PhotonJet (Cu) X-ray Source'
_diffrn_standards_decay_% 0
_diffrn_standards_interval_count 0
_diffrn_standards_interval_time 0
_diffrn_standards_number 0
_exptl_absorpt_coefficient_mu 0.548
_exptl_absorpt_correction_T_max 1.00000
_exptl_absorpt_correction_T_min 0.84240
_exptl_absorpt_correction_type multi-scan
_exptl_absorpt_process_details
;
CrysAlisPro 1.171.39.38b (Rigaku Oxford Diffraction, 2017)
Empirical absorption correction using spherical harmonics,
 implemented in SCALE3 ABSPACK scaling algorithm.
;
_exptl_crystal_colour 'clear light yellow'
_exptl_crystal_colour_lustre clear
_exptl_crystal_colour_modifier light
_exptl_crystal_colour_primary yellow
_exptl_crystal_density_diffrn 1.168
_exptl_crystal_description block
_exptl_crystal_F_000 1120
_exptl_crystal_size_max 0.2
_exptl_crystal_size_mid 0.2
_exptl_crystal_size_min 0.2
_refine_diff_density_max 0.197
_refine_diff_density_min -0.209
_refine_diff_density_rms 0.030
_refine_ls_abs_structure_details
;
 Flack x determined using 2213 quotients [(I+)-(I-)]/[(I+)+(I-)]
 (Parsons, Flack and Wagner, Acta Cryst. B69 (2013) 249-259).
;
_refine_ls_abs_structure_Flack -0.04(5)
_refine_ls_extinction_coef 0.00125(17)
_refine_ls_extinction_expression Fc^*^=kFc[1+0.001xFc^2^\l^3^/sin(2\q)]^-1/4^
_refine_ls_extinction_method 'SHELXL-2014/7 (Sheldrick 2014'
_refine_ls_goodness_of_fit_ref 1.042
_refine_ls_hydrogen_treatment mixed
_refine_ls_matrix_type full
_refine_ls_number_parameters 386
_refine_ls_number_reflns 5277
_refine_ls_number_restraints 48
_refine_ls_restrained_S_all 1.041
_refine_ls_R_factor_all 0.0277
_refine_ls_R_factor_gt 0.0272
_refine_ls_shift/su_max 0.002
_refine_ls_shift/su_mean 0.000
_refine_ls_structure_factor_coef Fsqd
_refine_ls_weighting_details 'w=1/[\s^2^(Fo^2^)+(0.0343P)^2^+0.5851P] where P=(Fo^2^+2Fc^2^)/3'
_refine_ls_weighting_scheme calc
_refine_ls_wR_factor_gt 0.0683
_refine_ls_wR_factor_ref 0.0686
_reflns_Friedel_coverage 0.757
_reflns_Friedel_fraction_full 0.999
_reflns_Friedel_fraction_max 0.999
_reflns_number_gt 5186
_reflns_number_total 5277
_reflns_threshold_expression 'I > 2\s(I)'
_cod_data_source_file c8dt05156a2.cif
_cod_data_source_block exp_849_harveymudd_1
_cod_depositor_comments 'Adding full bibliography for 7048978--7048982.cif.'
_cod_database_code 7048982
_shelx_shelxl_version_number 2014/7
_chemical_oxdiff_formula 'C144 H164 N4 O8 '
_shelx_space_group_comment
;
The symmetry employed for this shelxl refinement is uniquely defined
by the following loop, which should always be used as a source of
symmetry information in preference to the above space-group names.
They are only intended as comments.
;
_reflns_odcompleteness_completeness 99.84
_reflns_odcompleteness_iscentric 1
_reflns_odcompleteness_theta 66.97
_olex2_refinement_description
;
1. Fixed Uiso
 At 1.2 times of:
  All C(H) groups, All C(H,H) groups
 At 1.5 times of:
  All C(H,H,H) groups
2. Restrained distances
 C33-C34 \\sim C33-C35 \\sim C33-C36 \\sim C33-C34A \\sim C33-C35A \\sim
C33-C36A
 with sigma of 0.02
 C34-C35 \\sim C34-C36 \\sim C35-C36 \\sim C34A-C35A \\sim C34A-C36A \\sim
C35A-C36A
 with sigma of 0.02
3. Uiso/Uaniso restraints and constraints
C34 \\sim C34A: within 2A with sigma of 0.04 and sigma for terminal atoms of
0.08
C35 \\sim C35A: within 2A with sigma of 0.04 and sigma for terminal atoms of
0.08
C36 \\sim C36A: within 2A with sigma of 0.04 and sigma for terminal atoms of
0.08
Uanis(C35) = Uanis(C35A)
Uanis(C35) = Uanis(C36A)
4. Rigid body (RIGU) restrains
 C34A, H34D, H34E, H34F, C35A, H35D, H35E, H35F, C36A, H36D, H36E, H36F
 with sigma for 1-2 distances of 0.001 and sigma for 1-3 distances of 0.001
5. Others
 Sof(C34A)=Sof(H34D)=Sof(H34E)=Sof(H34F)=Sof(C35A)=Sof(H35D)=Sof(H35E)=
 Sof(H35F)=Sof(C36A)=Sof(H36D)=Sof(H36E)=Sof(H36F)=1-FVAR(1)
 Sof(C34)=Sof(H34A)=Sof(H34B)=Sof(H34C)=Sof(C35)=Sof(H35A)=Sof(H35B)=Sof(H35C)=
 Sof(C36)=Sof(H36A)=Sof(H36B)=Sof(H36C)=FVAR(1)
6.a Ternary CH refined with riding coordinates:
 C2(H2A)
6.b Secondary CH2 refined with riding coordinates:
 C3(H3A,H3B)
6.c Aromatic/amide H refined with riding coordinates:
 C5(H5), C6(H6), C7(H7), C8(H8), C9(H9), C11(H11), C12(H12), C13(H13),
 C14(H14), C15(H15), C17(H17), C18(H18), C19(H19), C20(H20), C21(H21), C22(H22),
  C26(H26), C28(H28)
6.d Idealised Me refined as rotating group:
 C30(H30A,H30B,H30C), C31(H31A,H31B,H31C), C32(H32A,H32B,H32C), C34(H34A,H34B,
 H34C), C35(H35A,H35B,H35C), C36(H36A,H36B,H36C), C34A(H34D,H34E,H34F),
 C35A(H35D,H35E,H35F), C36A(H36D,H36E,H36F)
;
_olex2_submission_special_instructions 'No special instructions were received'
_oxdiff_exptl_absorpt_empirical_details
;
Empirical correction (ABSPACK) includes:
- Absorption correction using spherical harmonics
- Frame scaling
;
_oxdiff_exptl_absorpt_empirical_full_max 1.344
_oxdiff_exptl_absorpt_empirical_full_min 0.766

loop_
_space_group_symop_operation_xyz
'x, y, z'
'-x+1/2, -y, z+1/2'
'-x, y+1/2, -z+1/2'
'x+1/2, -y+1/2, -z'

loop_
_atom_site_label
_atom_site_type_symbol
_atom_site_fract_x
_atom_site_fract_y
_atom_site_fract_z
_atom_site_U_iso_or_equiv
_atom_site_adp_type
_atom_site_occupancy
_atom_site_site_symmetry_order
_atom_site_calc_flag
_atom_site_refinement_flags_posn
_atom_site_refinement_flags_adp
_atom_site_refinement_flags_occupancy
_atom_site_disorder_assembly
_atom_site_disorder_group
O1 O 0.56811(13) 0.21215(10) 0.70159(5) 0.0241(3) Uani 1 1 d . . . . .
H1 H 0.530(2) 0.212(2) 0.6728(9) 0.037(6) Uiso 1 1 d . . . . .
O2 O 0.25552(12) 0.22337(10) 0.60532(4) 0.0227(3) Uani 1 1 d . . . . .
H2 H 0.296(2) 0.256(2) 0.6349(10) 0.047(7) Uiso 1 1 d . . . . .
N1 N 0.36680(14) 0.36641(12) 0.66775(5) 0.0197(3) Uani 1 1 d . . . . .
C1 C 0.57364(17) 0.33624(14) 0.71604(6) 0.0190(3) Uani 1 1 d . . . . .
C2 C 0.42474(16) 0.38596(14) 0.71638(6) 0.0187(3) Uani 1 1 d . . . . .
H2A H 0.4261 0.4725 0.7236 0.022 Uiso 1 1 calc R . . . .
C3 C 0.33279(17) 0.32034(15) 0.75400(6) 0.0220(3) Uani 1 1 d . . . . .
H3A H 0.2993 0.2459 0.7397 0.026 Uiso 1 1 calc R . . . .
H3B H 0.3867 0.2999 0.7827 0.026 Uiso 1 1 calc R . . . .
C4 C 0.21265(17) 0.39714(14) 0.76939(6) 0.0215(3) Uani 1 1 d . . . . .
C5 C 0.21672(19) 0.45762(16) 0.81407(6) 0.0270(4) Uani 1 1 d . . . . .
H5 H 0.2916 0.4473 0.8347 0.032 Uiso 1 1 calc R . . . .
C6 C 0.1108(2) 0.53314(17) 0.82833(7) 0.0322(4) Uani 1 1 d . . . . .
H6 H 0.1143 0.5716 0.8586 0.039 Uiso 1 1 calc R . . . .
C7 C 0.00001(19) 0.55132(17) 0.79763(8) 0.0337(4) Uani 1 1 d . . . . .
H7 H -0.0698 0.6037 0.8068 0.040 Uiso 1 1 calc R . . . .
C8 C -0.00632(19) 0.49124(17) 0.75327(8) 0.0334(4) Uani 1 1 d . . . . .
H8 H -0.0810 0.5026 0.7326 0.040 Uiso 1 1 calc R . . . .
C9 C 0.09884(17) 0.41387(17) 0.73941(7) 0.0271(4) Uani 1 1 d . . . . .
H9 H 0.0931 0.3728 0.7097 0.032 Uiso 1 1 calc R . . . .
C10 C 0.66727(17) 0.40802(15) 0.68132(6) 0.0200(3) Uani 1 1 d . . . . .
C11 C 0.77282(19) 0.34900(16) 0.65679(6) 0.0269(4) Uani 1 1 d . . . . .
H11 H 0.7813 0.2658 0.6597 0.032 Uiso 1 1 calc R . . . .
C12 C 0.86551(19) 0.41218(19) 0.62811(6) 0.0320(4) Uani 1 1 d . . . . .
H12 H 0.9351 0.3712 0.6119 0.038 Uiso 1 1 calc R . . . .
C13 C 0.8546(2) 0.53627(19) 0.62357(6) 0.0326(4) Uani 1 1 d . . . . .
H13 H 0.9161 0.5788 0.6041 0.039 Uiso 1 1 calc R . . . .
C14 C 0.7514(2) 0.59612(17) 0.64821(6) 0.0304(4) Uani 1 1 d . . . . .
H14 H 0.7442 0.6795 0.6455 0.037 Uiso 1 1 calc R . . . .
C15 C 0.65843(18) 0.53308(15) 0.67690(6) 0.0236(3) Uani 1 1 d . . . . .
H15 H 0.5896 0.5746 0.6933 0.028 Uiso 1 1 calc R . . . .
C16 C 0.64150(17) 0.33926(14) 0.76652(6) 0.0202(3) Uani 1 1 d . . . . .
C17 C 0.73479(18) 0.24955(15) 0.77938(6) 0.0253(4) Uani 1 1 d . . . . .
H17 H 0.7493 0.1846 0.7584 0.030 Uiso 1 1 calc R . . . .
C18 C 0.80635(19) 0.25662(17) 0.82341(7) 0.0307(4) Uani 1 1 d . . . . .
H18 H 0.8691 0.1969 0.8316 0.037 Uiso 1 1 calc R . . . .
C19 C 0.7846(2) 0.35198(17) 0.85506(7) 0.0323(4) Uani 1 1 d . . . . .
H19 H 0.8324 0.3564 0.8845 0.039 Uiso 1 1 calc R . . . .
C20 C 0.69136(19) 0.44085(17) 0.84284(6) 0.0294(4) Uani 1 1 d . . . . .
H20 H 0.6755 0.5044 0.8643 0.035 Uiso 1 1 calc R . . . .
C21 C 0.62146(18) 0.43548(15) 0.79862(6) 0.0237(4) Uani 1 1 d . . . . .
H21 H 0.5606 0.4967 0.7903 0.028 Uiso 1 1 calc R . . . .
C22 C 0.32793(16) 0.45490(14) 0.64111(6) 0.0191(3) Uani 1 1 d . . . . .
H22 H 0.3410 0.5331 0.6525 0.023 Uiso 1 1 calc R . . . .
C23 C 0.26383(16) 0.43710(14) 0.59340(6) 0.0181(3) Uani 1 1 d . . . . .
C24 C 0.23060(16) 0.32044(14) 0.57636(5) 0.0176(3) Uani 1 1 d . . . . .
C25 C 0.17216(15) 0.30443(14) 0.52971(6) 0.0179(3) Uani 1 1 d . . . . .
C26 C 0.14936(16) 0.40795(14) 0.50198(6) 0.0189(3) Uani 1 1 d . . . . .
H26 H 0.1110 0.3986 0.4710 0.023 Uiso 1 1 calc R . . . .
C27 C 0.18020(16) 0.52530(14) 0.51753(6) 0.0189(3) Uani 1 1 d . . . . .
C28 C 0.23731(16) 0.53753(14) 0.56375(6) 0.0186(3) Uani 1 1 d . . . . .
H28 H 0.2585 0.6141 0.5754 0.022 Uiso 1 1 calc R . . . .
C29 C 0.13769(17) 0.17833(14) 0.50978(6) 0.0217(3) Uani 1 1 d . . . . .
C30 C 0.26696(18) 0.09971(15) 0.50799(6) 0.0253(4) Uani 1 1 d . . . . .
H30A H 0.3345 0.1379 0.4877 0.038 Uiso 1 1 calc GR . . . .
H30B H 0.2445 0.0221 0.4947 0.038 Uiso 1 1 calc GR . . . .
H30C H 0.3027 0.0900 0.5406 0.038 Uiso 1 1 calc GR . . . .
C31 C 0.02999(19) 0.11761(16) 0.54277(7) 0.0303(4) Uani 1 1 d . . . . .
H31A H 0.0660 0.1091 0.5753 0.045 Uiso 1 1 calc GR . . . .
H31B H 0.0079 0.0395 0.5298 0.045 Uiso 1 1 calc GR . . . .
H31C H -0.0511 0.1664 0.5437 0.045 Uiso 1 1 calc GR . . . .
C32 C 0.08018(18) 0.18382(16) 0.45755(7) 0.0271(4) Uani 1 1 d . . . . .
H32A H -0.0026 0.2305 0.4574 0.041 Uiso 1 1 calc GR . . . .
H32B H 0.0609 0.1036 0.4462 0.041 Uiso 1 1 calc GR . . . .
H32C H 0.1461 0.2208 0.4362 0.041 Uiso 1 1 calc GR . . . .
C33 C 0.15771(18) 0.63324(15) 0.48320(6) 0.0229(4) Uani 1 1 d D . . . .
C34 C 0.0224(6) 0.6236(5) 0.4565(2) 0.0572(16) Uani 0.715(6) 1 d D U P A 1
H34A H 0.0223 0.5524 0.4365 0.086 Uiso 0.715(6) 1 calc GR . P A 1
H34B H 0.0097 0.6933 0.4362 0.086 Uiso 0.715(6) 1 calc GR . P A 1
H34C H -0.0506 0.6188 0.4800 0.086 Uiso 0.715(6) 1 calc GR . P A 1
C35 C 0.1601(5) 0.7534(3) 0.51081(12) 0.0389(8) Uani 0.715(6) 1 d D U P A 1
H35A H 0.0943 0.7513 0.5369 0.058 Uiso 0.715(6) 1 calc GR . P A 1
H35B H 0.1378 0.8177 0.4886 0.058 Uiso 0.715(6) 1 calc GR . P A 1
H35C H 0.2498 0.7666 0.5242 0.058 Uiso 0.715(6) 1 calc GR . P A 1
C36 C 0.2744(6) 0.6324(5) 0.44569(19) 0.0649(16) Uani 0.715(6) 1 d D U P A 1
H36A H 0.3605 0.6364 0.4625 0.097 Uiso 0.715(6) 1 calc GR . P A 1
H36B H 0.2655 0.7007 0.4243 0.097 Uiso 0.715(6) 1 calc GR . P A 1
H36C H 0.2702 0.5596 0.4267 0.097 Uiso 0.715(6) 1 calc GR . P A 1
C34A C 0.0599(10) 0.6039(11) 0.4403(3) 0.027(2) Uani 0.285(6) 1 d D U P A 2
H34D H 0.1021 0.5458 0.4190 0.041 Uiso 0.285(6) 1 calc GR U P A 2
H34E H 0.0409 0.6763 0.4221 0.041 Uiso 0.285(6) 1 calc GR U P A 2
H34F H -0.0240 0.5716 0.4530 0.041 Uiso 0.285(6) 1 calc GR U P A 2
C35A C 0.0933(12) 0.7350(8) 0.5117(3) 0.0389(8) Uani 0.285(6) 1 d D U P A 2
H35D H 0.0068 0.7091 0.5246 0.058 Uiso 0.285(6) 1 calc GR U P A 2
H35E H 0.0796 0.8029 0.4904 0.058 Uiso 0.285(6) 1 calc GR U P A 2
H35F H 0.1526 0.7578 0.5382 0.058 Uiso 0.285(6) 1 calc GR U P A 2
C36A C 0.2917(10) 0.6740(8) 0.4619(3) 0.0389(8) Uani 0.285(6) 1 d D U P A 2
H36D H 0.3540 0.6930 0.4880 0.058 Uiso 0.285(6) 1 calc GR U P A 2
H36E H 0.2771 0.7443 0.4421 0.058 Uiso 0.285(6) 1 calc GR U P A 2
H36F H 0.3295 0.6107 0.4421 0.058 Uiso 0.285(6) 1 calc GR U P A 2

loop_
_atom_site_aniso_label
_atom_site_aniso_U_11
_atom_site_aniso_U_22
_atom_site_aniso_U_33
_atom_site_aniso_U_23
_atom_site_aniso_U_13
_atom_site_aniso_U_12
O1 0.0281(6) 0.0178(6) 0.0265(6) -0.0035(5) -0.0058(5) 0.0026(5)
O2 0.0278(6) 0.0185(5) 0.0218(6) 0.0038(4) -0.0026(5) 0.0000(5)
N1 0.0185(6) 0.0219(7) 0.0186(7) 0.0002(5) -0.0003(5) 0.0000(5)
C1 0.0227(8) 0.0158(7) 0.0184(8) -0.0010(6) -0.0021(6) 0.0016(6)
C2 0.0214(8) 0.0184(7) 0.0164(8) 0.0002(6) -0.0017(6) 0.0006(6)
C3 0.0239(8) 0.0221(8) 0.0200(8) 0.0033(7) -0.0027(7) 0.0000(7)
C4 0.0211(8) 0.0222(8) 0.0211(8) 0.0040(6) 0.0023(6) -0.0051(7)
C5 0.0269(9) 0.0302(9) 0.0238(8) 0.0017(7) 0.0024(7) -0.0051(7)
C6 0.0364(10) 0.0283(9) 0.0319(9) -0.0033(8) 0.0120(8) -0.0083(8)
C7 0.0262(9) 0.0279(9) 0.0469(11) 0.0038(8) 0.0134(8) 0.0001(8)
C8 0.0212(8) 0.0380(10) 0.0410(10) 0.0096(9) 0.0009(8) -0.0010(8)
C9 0.0226(8) 0.0328(9) 0.0257(8) 0.0011(7) -0.0005(7) -0.0034(7)
C10 0.0211(8) 0.0252(8) 0.0136(7) -0.0008(6) -0.0037(6) 0.0008(7)
C11 0.0294(9) 0.0300(9) 0.0213(8) -0.0034(7) -0.0011(7) 0.0045(7)
C12 0.0267(9) 0.0474(11) 0.0219(9) -0.0056(8) 0.0041(7) 0.0026(9)
C13 0.0302(9) 0.0457(11) 0.0218(8) 0.0054(8) 0.0043(7) -0.0059(9)
C14 0.0334(10) 0.0311(9) 0.0268(9) 0.0074(7) 0.0017(8) -0.0027(8)
C15 0.0235(8) 0.0257(8) 0.0215(8) 0.0014(7) 0.0009(7) 0.0013(7)
C16 0.0207(8) 0.0216(8) 0.0184(8) 0.0032(6) -0.0013(6) -0.0035(6)
C17 0.0257(8) 0.0232(8) 0.0269(8) 0.0061(7) -0.0020(7) -0.0015(7)
C18 0.0290(9) 0.0322(9) 0.0309(9) 0.0145(8) -0.0089(8) -0.0043(8)
C19 0.0346(10) 0.0409(11) 0.0214(8) 0.0121(7) -0.0098(7) -0.0150(8)
C20 0.0367(10) 0.0324(10) 0.0191(8) 0.0007(7) 0.0004(7) -0.0121(8)
C21 0.0265(9) 0.0242(8) 0.0204(8) 0.0014(7) -0.0005(7) -0.0027(7)
C22 0.0182(7) 0.0186(7) 0.0205(8) -0.0013(6) 0.0016(6) 0.0011(6)
C23 0.0156(7) 0.0206(8) 0.0182(7) 0.0006(6) 0.0023(6) 0.0016(6)
C24 0.0155(7) 0.0177(7) 0.0195(7) 0.0030(6) 0.0030(6) 0.0016(6)
C25 0.0125(7) 0.0195(8) 0.0218(8) -0.0020(6) 0.0026(6) -0.0002(6)
C26 0.0153(7) 0.0235(8) 0.0180(8) -0.0010(6) -0.0003(6) 0.0001(7)
C27 0.0164(8) 0.0211(8) 0.0194(8) 0.0014(6) 0.0010(6) 0.0018(6)
C28 0.0182(7) 0.0163(7) 0.0213(7) -0.0014(6) 0.0000(6) 0.0003(6)
C29 0.0193(8) 0.0194(8) 0.0263(8) -0.0026(7) -0.0008(7) -0.0013(7)
C30 0.0253(9) 0.0203(8) 0.0302(9) -0.0044(7) -0.0038(7) 0.0018(7)
C31 0.0248(9) 0.0246(9) 0.0415(11) -0.0017(8) 0.0023(8) -0.0067(7)
C32 0.0247(9) 0.0242(9) 0.0323(9) -0.0089(7) -0.0060(7) 0.0007(7)
C33 0.0256(9) 0.0214(8) 0.0218(8) 0.0035(6) -0.0041(7) 0.0016(7)
C34 0.064(3) 0.0220(19) 0.085(4) 0.014(3) -0.054(3) -0.007(2)
C35 0.059(2) 0.0208(12) 0.0366(13) 0.0046(10) -0.0213(17) -0.0033(15)
C36 0.084(3) 0.054(3) 0.056(3) 0.038(2) 0.044(2) 0.036(2)
C34A 0.032(4) 0.028(6) 0.022(4) 0.010(3) 0.003(3) -0.001(4)
C35A 0.059(2) 0.0208(12) 0.0366(13) 0.0046(10) -0.0213(17) -0.0033(15)
C36A 0.059(2) 0.0208(12) 0.0366(13) 0.0046(10) -0.0213(17) -0.0033(15)

loop_
_atom_type_symbol
_atom_type_description
_atom_type_scat_dispersion_real
_atom_type_scat_dispersion_imag
_atom_type_scat_source
C C 0.0181 0.0091 'International Tables Vol C Tables 4.2.6.8 and 6.1.1.4'
H H 0.0000 0.0000 'International Tables Vol C Tables 4.2.6.8 and 6.1.1.4'
N N 0.0311 0.0180 'International Tables Vol C Tables 4.2.6.8 and 6.1.1.4'
O O 0.0492 0.0322 'International Tables Vol C Tables 4.2.6.8 and 6.1.1.4'

loop_
_geom_angle_atom_site_label_1
_geom_angle_atom_site_label_2
_geom_angle_atom_site_label_3
_geom_angle
C1 O1 H1 105.3(15)
C24 O2 H2 105.3(14)
C22 N1 C2 121.18(14)
O1 C1 C2 107.86(13)
O1 C1 C10 110.51(13)
O1 C1 C16 106.57(12)
C10 C1 C2 112.11(13)
C16 C1 C2 113.13(13)
C16 C1 C10 106.54(13)
N1 C2 C1 107.77(12)
N1 C2 H2A 109.6
N1 C2 C3 107.92(13)
C1 C2 H2A 109.6
C3 C2 C1 112.37(13)
C3 C2 H2A 109.6
C2 C3 H3A 109.3
C2 C3 H3B 109.3
H3A C3 H3B 107.9
C4 C3 C2 111.77(13)
C4 C3 H3A 109.3
C4 C3 H3B 109.3
C5 C4 C3 119.55(15)
C5 C4 C9 118.20(16)
C9 C4 C3 122.20(15)
C4 C5 H5 119.5
C6 C5 C4 121.01(17)
C6 C5 H5 119.5
C5 C6 H6 119.9
C7 C6 C5 120.16(18)
C7 C6 H6 119.9
C6 C7 H7 120.2
C8 C7 C6 119.62(18)
C8 C7 H7 120.2
C7 C8 H8 119.9
C7 C8 C9 120.13(18)
C9 C8 H8 119.9
C4 C9 H9 119.6
C8 C9 C4 120.84(17)
C8 C9 H9 119.6
C11 C10 C1 119.53(15)
C11 C10 C15 118.14(16)
C15 C10 C1 122.06(15)
C10 C11 H11 119.4
C12 C11 C10 121.14(17)
C12 C11 H11 119.4
C11 C12 H12 119.9
C13 C12 C11 120.12(18)
C13 C12 H12 119.9
C12 C13 H13 120.3
C14 C13 C12 119.33(18)
C14 C13 H13 120.3
C13 C14 H14 119.7
C13 C14 C15 120.66(18)
C15 C14 H14 119.7
C10 C15 H15 119.7
C14 C15 C10 120.60(17)
C14 C15 H15 119.7
C17 C16 C1 119.64(14)
C21 C16 C1 121.42(14)
C21 C16 C17 118.71(15)
C16 C17 H17 119.8
C18 C17 C16 120.35(17)
C18 C17 H17 119.8
C17 C18 H18 119.8
C19 C18 C17 120.31(17)
C19 C18 H18 119.8
C18 C19 H19 120.1
C18 C19 C20 119.78(16)
C20 C19 H19 120.1
C19 C20 H20 119.9
C19 C20 C21 120.21(17)
C21 C20 H20 119.9
C16 C21 H21 119.7
C20 C21 C16 120.62(16)
C20 C21 H21 119.7
N1 C22 H22 119.0
N1 C22 C23 122.06(14)
C23 C22 H22 119.0
C24 C23 C22 121.10(14)
C28 C23 C22 119.15(14)
C28 C23 C24 119.74(14)
O2 C24 C23 119.60(14)
O2 C24 C25 119.94(14)
C25 C24 C23 120.45(14)
C24 C25 C29 121.59(14)
C26 C25 C24 116.88(14)
C26 C25 C29 121.52(14)
C25 C26 H26 117.7
C25 C26 C27 124.52(14)
C27 C26 H26 117.7
C26 C27 C33 120.57(14)
C28 C27 C26 116.94(14)
C28 C27 C33 122.41(14)
C23 C28 H28 119.3
C27 C28 C23 121.46(14)
C27 C28 H28 119.3
C25 C29 C31 109.94(13)
C30 C29 C25 110.33(13)
C30 C29 C31 109.43(14)
C32 C29 C25 111.88(14)
C32 C29 C30 107.15(13)
C32 C29 C31 108.03(14)
C29 C30 H30A 109.5
C29 C30 H30B 109.5
C29 C30 H30C 109.5
H30A C30 H30B 109.5
H30A C30 H30C 109.5
H30B C30 H30C 109.5
C29 C31 H31A 109.5
C29 C31 H31B 109.5
C29 C31 H31C 109.5
H31A C31 H31B 109.5
H31A C31 H31C 109.5
H31B C31 H31C 109.5
C29 C32 H32A 109.5
C29 C32 H32B 109.5
C29 C32 H32C 109.5
H32A C32 H32B 109.5
H32A C32 H32C 109.5
H32B C32 H32C 109.5
C27 C33 C34A 112.7(5)
C34 C33 C27 111.3(2)
C34 C33 C35 108.2(3)
C34 C33 C36 109.2(3)
C35 C33 C27 112.13(16)
C35 C33 C36 108.8(3)
C36 C33 C27 107.21(17)
C35A C33 C27 109.2(3)
C35A C33 C34A 106.8(5)
C36A C33 C27 110.2(4)
C36A C33 C34A 108.1(5)
C36A C33 C35A 109.7(5)
C33 C34 H34A 109.5
C33 C34 H34B 109.5
C33 C34 H34C 109.5
H34A C34 H34B 109.5
H34A C34 H34C 109.5
H34B C34 H34C 109.5
C33 C35 H35A 109.5
C33 C35 H35B 109.5
C33 C35 H35C 109.5
H35A C35 H35B 109.5
H35A C35 H35C 109.5
H35B C35 H35C 109.5
C33 C36 H36A 109.5
C33 C36 H36B 109.5
C33 C36 H36C 109.5
H36A C36 H36B 109.5
H36A C36 H36C 109.5
H36B C36 H36C 109.5
C33 C34A H34D 109.5
C33 C34A H34E 109.5
C33 C34A H34F 109.5
H34D C34A H34E 109.5
H34D C34A H34F 109.5
H34E C34A H34F 109.5
C33 C35A H35D 109.5
C33 C35A H35E 109.5
C33 C35A H35F 109.5
H35D C35A H35E 109.5
H35D C35A H35F 109.5
H35E C35A H35F 109.5
C33 C36A H36D 109.5
C33 C36A H36E 109.5
C33 C36A H36F 109.5
H36D C36A H36E 109.5
H36D C36A H36F 109.5
H36E C36A H36F 109.5

loop_
_geom_bond_atom_site_label_1
_geom_bond_atom_site_label_2
_geom_bond_distance
O1 H1 0.87(2)
O1 C1 1.4323(19)
O2 H2 0.96(3)
O2 C24 1.3570(18)
N1 C2 1.458(2)
N1 C22 1.278(2)
C1 C2 1.556(2)
C1 C10 1.538(2)
C1 C16 1.528(2)
C2 H2A 0.9800
C2 C3 1.546(2)
C3 H3A 0.9700
C3 H3B 0.9700
C3 C4 1.510(2)
C4 C5 1.391(2)
C4 C9 1.393(2)
C5 H5 0.9300
C5 C6 1.387(3)
C6 H6 0.9300
C6 C7 1.383(3)
C7 H7 0.9300
C7 C8 1.382(3)
C8 H8 0.9300
C8 C9 1.391(3)
C9 H9 0.9300
C10 C11 1.393(2)
C10 C15 1.395(2)
C11 H11 0.9300
C11 C12 1.387(3)
C12 H12 0.9300
C12 C13 1.386(3)
C13 H13 0.9300
C13 C14 1.382(3)
C14 H14 0.9300
C14 C15 1.388(3)
C15 H15 0.9300
C16 C17 1.394(2)
C16 C21 1.394(2)
C17 H17 0.9300
C17 C18 1.391(2)
C18 H18 0.9300
C18 C19 1.381(3)
C19 H19 0.9300
C19 C20 1.383(3)
C20 H20 0.9300
C20 C21 1.387(2)
C21 H21 0.9300
C22 H22 0.9300
C22 C23 1.457(2)
C23 C24 1.412(2)
C23 C28 1.400(2)
C24 C25 1.405(2)
C25 C26 1.393(2)
C25 C29 1.538(2)
C26 H26 0.9300
C26 C27 1.402(2)
C27 C28 1.385(2)
C27 C33 1.535(2)
C28 H28 0.9300
C29 C30 1.536(2)
C29 C31 1.539(2)
C29 C32 1.532(2)
C30 H30A 0.9600
C30 H30B 0.9600
C30 H30C 0.9600
C31 H31A 0.9600
C31 H31B 0.9600
C31 H31C 0.9600
C32 H32A 0.9600
C32 H32B 0.9600
C32 H32C 0.9600
C33 C34 1.512(4)
C33 C35 1.531(3)
C33 C36 1.531(4)
C33 C34A 1.546(10)
C33 C35A 1.508(9)
C33 C36A 1.502(9)
C34 H34A 0.9600
C34 H34B 0.9600
C34 H34C 0.9600
C35 H35A 0.9600
C35 H35B 0.9600
C35 H35C 0.9600
C36 H36A 0.9600
C36 H36B 0.9600
C36 H36C 0.9600
C34A H34D 0.9600
C34A H34E 0.9600
C34A H34F 0.9600
C35A H35D 0.9600
C35A H35E 0.9600
C35A H35F 0.9600
C36A H36D 0.9600
C36A H36E 0.9600
C36A H36F 0.9600

loop_
_geom_torsion_atom_site_label_1
_geom_torsion_atom_site_label_2
_geom_torsion_atom_site_label_3
_geom_torsion_atom_site_label_4
_geom_torsion
O1 C1 C2 N1 -56.43(16)
O1 C1 C2 C3 62.34(16)
O1 C1 C10 C11 -26.7(2)
O1 C1 C10 C15 159.43(15)
O1 C1 C16 C17 28.4(2)
O1 C1 C16 C21 -157.23(15)
O2 C24 C25 C26 179.98(14)
O2 C24 C25 C29 -1.2(2)
N1 C2 C3 C4 -84.85(16)
N1 C22 C23 C24 5.8(2)
N1 C22 C23 C28 -173.06(15)
C1 C2 C3 C4 156.48(13)
C1 C10 C11 C12 -175.12(15)
C1 C10 C15 C14 174.89(15)
C1 C16 C17 C18 174.39(15)
C1 C16 C21 C20 -175.43(15)
C2 N1 C22 C23 -177.03(14)
C2 C1 C10 C11 -147.04(15)
C2 C1 C10 C15 39.1(2)
C2 C1 C16 C17 146.77(15)
C2 C1 C16 C21 -38.9(2)
C2 C3 C4 C5 -101.02(17)
C2 C3 C4 C9 76.34(19)
C3 C4 C5 C6 177.10(16)
C3 C4 C9 C8 -175.88(16)
C4 C5 C6 C7 -1.3(3)
C5 C4 C9 C8 1.5(2)
C5 C6 C7 C8 1.8(3)
C6 C7 C8 C9 -0.6(3)
C7 C8 C9 C4 -1.0(3)
C9 C4 C5 C6 -0.4(2)
C10 C1 C2 N1 65.46(16)
C10 C1 C2 C3 -175.77(13)
C10 C1 C16 C17 -89.60(17)
C10 C1 C16 C21 84.76(18)
C10 C11 C12 C13 0.3(3)
C11 C10 C15 C14 0.9(3)
C11 C12 C13 C14 0.6(3)
C12 C13 C14 C15 -0.6(3)
C13 C14 C15 C10 -0.1(3)
C15 C10 C11 C12 -1.0(3)
C16 C1 C2 N1 -174.03(13)
C16 C1 C2 C3 -55.26(17)
C16 C1 C10 C11 88.70(17)
C16 C1 C10 C15 -85.18(18)
C16 C17 C18 C19 0.7(3)
C17 C16 C21 C20 -1.0(2)
C17 C18 C19 C20 -0.1(3)
C18 C19 C20 C21 -1.0(3)
C19 C20 C21 C16 1.6(3)
C21 C16 C17 C18 -0.1(2)
C22 N1 C2 C1 -118.48(16)
C22 N1 C2 C3 119.94(16)
C22 C23 C24 O2 1.7(2)
C22 C23 C24 C25 -178.29(14)
C22 C23 C28 C27 178.13(14)
C23 C24 C25 C26 -0.1(2)
C23 C24 C25 C29 178.71(15)
C24 C23 C28 C27 -0.7(2)
C24 C25 C26 C27 -0.2(2)
C24 C25 C29 C30 -58.63(19)
C24 C25 C29 C31 62.14(19)
C24 C25 C29 C32 -177.82(14)
C25 C26 C27 C28 0.0(2)
C25 C26 C27 C33 176.97(15)
C26 C25 C29 C30 120.09(16)
C26 C25 C29 C31 -119.13(16)
C26 C25 C29 C32 0.9(2)
C26 C27 C28 C23 0.4(2)
C26 C27 C33 C34 43.3(4)
C26 C27 C33 C35 164.6(2)
C26 C27 C33 C36 -76.1(3)
C26 C27 C33 C34A 18.3(4)
C26 C27 C33 C35A 136.9(5)
C26 C27 C33 C36A -102.5(4)
C28 C23 C24 O2 -179.53(14)
C28 C23 C24 C25 0.5(2)
C28 C27 C33 C34 -139.9(3)
C28 C27 C33 C35 -18.7(3)
C28 C27 C33 C36 100.7(3)
C28 C27 C33 C34A -164.9(4)
C28 C27 C33 C35A -46.3(5)
C28 C27 C33 C36A 74.3(4)
C29 C25 C26 C27 -179.00(15)
C33 C27 C28 C23 -176.44(15)
